data_7048298
loop_
_publ_author_name
'Cwik, Stefan'
'Beer, Sebastian M. J.'
'Schmidt, Marcel'
'Gerhardt, Nils C.'
'de Los Arcos, Teresa'
'Rogalla, Detlef'
'We\&sing, Jana'
'Giner, Ignacio'
'Hofmann, Martin'
'Grundmeier, Guido'
'Wieck, Andreas D.'
'Devi, Anjana'

_publ_section_title
;
 Luminescent Nd<sub>2</sub>S<sub>3</sub> thin films: a new chemical vapour
 deposition route towards rare-earth sulphides.
;
_journal_issue 9
_journal_name_full 'Dalton transactions (Cambridge, England : 2003)'
_journal_page_first 2926
_journal_page_last 2938
_journal_paper_doi 10.1039/c8dt04317e
_journal_volume 48
_journal_year 2019
_chemical_formula_moiety 'C27 H60 N9 Nd'
_chemical_formula_sum 'C27 H60 N9 Nd'
_chemical_formula_weight 655.08
_space_group_crystal_system monoclinic
_space_group_IT_number 15
_space_group_name_Hall '-C 2yc'
_space_group_name_H-M_alt 'C 1 2/c 1'
_symmetry_space_group_name_Hall '-C 2yc'
_symmetry_space_group_name_H-M 'C 1 2/c 1'
_atom_sites_solution_hydrogens geom
_atom_sites_solution_primary iterative
_audit_creation_date 2015-09-14
_audit_creation_method
;
Olex2 1.2
(compiled 2015.01.26 svn.r3150 for OlexSys, GUI svn.r4998)
;
_audit_update_record
;
2018-09-11 deposited with the CCDC.
2018-12-03 downloaded from the CCDC.
;
_cell_angle_alpha 90
_cell_angle_beta 92.7039(12)
_cell_angle_gamma 90
_cell_formula_units_Z 8
_cell_length_a 18.7999(2)
_cell_length_b 12.6975(2)
_cell_length_c 29.0765(4)
_cell_measurement_reflns_used 8344
_cell_measurement_temperature 111.70(14)
_cell_measurement_theta_max 76.3020
_cell_measurement_theta_min 4.1780
_cell_volume 6933.17(16)
_computing_cell_refinement
;
CrysAlisPro, Agilent Technologies,
Version 1.171.37.31 (release 14-01-2014 CrysAlis171 .NET)
(compiled Jan 14 2014,18:38:05)
;
_computing_data_collection
;
CrysAlisPro, Agilent Technologies,
Version 1.171.37.31 (release 14-01-2014 CrysAlis171 .NET)
(compiled Jan 14 2014,18:38:05)
;
_computing_data_reduction
;
CrysAlisPro, Agilent Technologies,
Version 1.171.37.31 (release 14-01-2014 CrysAlis171 .NET)
(compiled Jan 14 2014,18:38:05)
;
_computing_molecular_graphics 'Olex2 (Dolomanov et al., 2009)'
_computing_publication_material 'Olex2 (Dolomanov et al., 2009)'
_computing_structure_refinement 'ShelXL (Sheldrick, 2008)'
_computing_structure_solution
;
Superflip (Palatinus & Chapuis, 2007;Palatinus & van der Lee, 2008;
Palatinus et al., 2012)
;
_diffrn_ambient_environment N~2~
_diffrn_ambient_temperature 111.70(14)
_diffrn_detector 'CCD plate'
_diffrn_detector_area_resol_mean 10.4372
_diffrn_detector_type Atlas
_diffrn_measured_fraction_theta_full 1.000
_diffrn_measured_fraction_theta_max 0.983
_diffrn_measurement_details
;
#__ type_ start__ end____ width___ exp.time_
  1 omega  -69.00   20.00   1.0000    1.0000
omega____ theta____ kappa____ phi______ frames
    -      -41.3552   57.0000 -120.0000 89

#__ type_ start__ end____ width___ exp.time_
  2 omega -110.00    5.00   1.0000    1.0000
omega____ theta____ kappa____ phi______ frames
    -      -41.3552  -19.0000  -90.0000 115

#__ type_ start__ end____ width___ exp.time_
  3 omega   22.00   48.00   1.0000    1.0000
omega____ theta____ kappa____ phi______ frames
    -       41.3552 -125.0000 -180.0000 26

#__ type_ start__ end____ width___ exp.time_
  4 omega   37.00   63.00   1.0000    2.4550
omega____ theta____ kappa____ phi______ frames
    -      113.0000  -30.0000 -150.0000 26

#__ type_ start__ end____ width___ exp.time_
  5 omega   38.00   72.00   1.0000    2.4550
omega____ theta____ kappa____ phi______ frames
    -      113.0000  -45.0000 -180.0000 34

#__ type_ start__ end____ width___ exp.time_
  6 omega   43.00  100.00   1.0000    2.4550
omega____ theta____ kappa____ phi______ frames
    -      113.0000  -94.0000 -150.0000 57

#__ type_ start__ end____ width___ exp.time_
  7 omega   86.00  157.00   1.0000    2.4550
omega____ theta____ kappa____ phi______ frames
    -      113.0000   30.0000   30.0000 71

#__ type_ start__ end____ width___ exp.time_
  8 omega  131.00  157.00   1.0000    2.4550
omega____ theta____ kappa____ phi______ frames
    -      113.0000  -15.0000  120.0000 26

#__ type_ start__ end____ width___ exp.time_
  9 omega   97.00  123.00   1.0000    2.4550
omega____ theta____ kappa____ phi______ frames
    -      113.0000  -15.0000  120.0000 26

#__ type_ start__ end____ width___ exp.time_
 10 omega   84.00  109.00   1.0000    2.4550
omega____ theta____ kappa____ phi______ frames
    -      113.0000   77.0000  -30.0000 25

#__ type_ start__ end____ width___ exp.time_
 11 omega   80.00  158.00   1.0000    2.4550
omega____ theta____ kappa____ phi______ frames
    -      113.0000   77.0000  -60.0000 78

#__ type_ start__ end____ width___ exp.time_
 12 omega  119.00  144.00   1.0000    2.4550
omega____ theta____ kappa____ phi______ frames
    -      113.0000   77.0000 -120.0000 25

#__ type_ start__ end____ width___ exp.time_
 13 omega   79.00  110.00   1.0000    2.4550
omega____ theta____ kappa____ phi______ frames
    -      113.0000   77.0000 -120.0000 31

#__ type_ start__ end____ width___ exp.time_
 14 omega   38.00   64.00   1.0000    2.4550
omega____ theta____ kappa____ phi______ frames
    -      113.0000  -45.0000   60.0000 26

#__ type_ start__ end____ width___ exp.time_
 15 omega   38.00   63.00   1.0000    2.4550
omega____ theta____ kappa____ phi______ frames
    -      113.0000  -30.0000   60.0000 25

#__ type_ start__ end____ width___ exp.time_
 16 omega   35.00   72.00   1.0000    2.4550
omega____ theta____ kappa____ phi______ frames
    -      113.0000  -15.0000  120.0000 37

#__ type_ start__ end____ width___ exp.time_
 17 omega   40.00   73.00   1.0000    2.4550
omega____ theta____ kappa____ phi______ frames
    -      113.0000  -45.0000  120.0000 33

#__ type_ start__ end____ width___ exp.time_
 18 omega   42.00   99.00   1.0000    2.4550
omega____ theta____ kappa____ phi______ frames
    -      113.0000  -94.0000  150.0000 57
;
_diffrn_measurement_device 'four-circle diffractometer'
_diffrn_measurement_device_type 'SuperNova, Single source at offset, Atlas'
_diffrn_measurement_method '\w scans'
_diffrn_orient_matrix_UB_11 -0.0140861000
_diffrn_orient_matrix_UB_12 -0.1044564000
_diffrn_orient_matrix_UB_13 0.0249549000
_diffrn_orient_matrix_UB_21 -0.0609523000
_diffrn_orient_matrix_UB_22 -0.0249666000
_diffrn_orient_matrix_UB_23 -0.0355906000
_diffrn_orient_matrix_UB_31 0.0530732000
_diffrn_orient_matrix_UB_32 -0.0564762000
_diffrn_orient_matrix_UB_33 -0.0303834000
_diffrn_radiation_monochromator mirror
_diffrn_radiation_probe x-ray
_diffrn_radiation_type CuK\a
_diffrn_radiation_wavelength 1.54184
_diffrn_reflns_av_R_equivalents 0.0309
_diffrn_reflns_av_unetI/netI 0.0354
_diffrn_reflns_Laue_measured_fraction_full 1.000
_diffrn_reflns_Laue_measured_fraction_max 0.983
_diffrn_reflns_limit_h_max 22
_diffrn_reflns_limit_h_min -23
_diffrn_reflns_limit_k_max 15
_diffrn_reflns_limit_k_min -10
_diffrn_reflns_limit_l_max 29
_diffrn_reflns_limit_l_min -36
_diffrn_reflns_number 16166
_diffrn_reflns_point_group_measured_fraction_full 1.000
_diffrn_reflns_point_group_measured_fraction_max 0.983
_diffrn_reflns_theta_full 67.684
_diffrn_reflns_theta_max 76.318
_diffrn_reflns_theta_min 4.203
_diffrn_source 'sealed X-ray tube'
_diffrn_source_type 'SuperNova (Cu) X-ray Source'
_exptl_absorpt_coefficient_mu 11.634
_exptl_absorpt_correction_T_max 0.283
_exptl_absorpt_correction_T_min 0.088
_exptl_absorpt_correction_type gaussian
_exptl_absorpt_process_details
;
CrysAlisPro, Agilent Technologies,
Version 1.171.37.31 (release 14-01-2014 CrysAlis171 .NET)
(compiled Jan 14 2014,18:38:05)
Numerical absorption correction based on gaussian integration over
            a multifaceted crystal model
Empirical absorption correction using spherical harmonics,
 implemented in SCALE3 ABSPACK scaling algorithm.
;
_exptl_crystal_colour blue
_exptl_crystal_colour_primary blue
_exptl_crystal_density_diffrn 1.255
_exptl_crystal_description prism
_exptl_crystal_F_000 2760
_exptl_crystal_size_max 0.3921
_exptl_crystal_size_mid 0.2976
_exptl_crystal_size_min 0.2205
_refine_diff_density_max 0.568
_refine_diff_density_min -0.913
_refine_diff_density_rms 0.076
_refine_ls_extinction_method none
_refine_ls_goodness_of_fit_ref 1.024
_refine_ls_hydrogen_treatment constr
_refine_ls_matrix_type full
_refine_ls_number_parameters 352
_refine_ls_number_reflns 7154
_refine_ls_number_restraints 0
_refine_ls_restrained_S_all 1.024
_refine_ls_R_factor_all 0.0287
_refine_ls_R_factor_gt 0.0258
_refine_ls_shift/su_max 0.005
_refine_ls_shift/su_mean 0.000
_refine_ls_structure_factor_coef Fsqd
_refine_ls_weighting_details 'w=1/[\s^2^(Fo^2^)+(0.0378P)^2^+1.0641P] where P=(Fo^2^+2Fc^2^)/3'
_refine_ls_weighting_scheme calc
_refine_ls_wR_factor_gt 0.0625
_refine_ls_wR_factor_ref 0.0644
_reflns_Friedel_coverage 0.000
_reflns_number_gt 6609
_reflns_number_total 7154
_reflns_threshold_expression 'I > 2\s(I)'
_cod_data_source_file c8dt04317e2.cif
_cod_data_source_block cvd481f
_cod_depositor_comments 'Adding full bibliography for 7048298.cif.'
_cod_original_cell_volume 6933.21(17)
_cod_database_code 7048298
_shelxl_version_number 2013-4
_chemical_oxdiff_formula 'Nd N9 C27 H60'
_shelx_space_group_comment
;
The symmetry employed for this shelxl refinement is uniquely defined
by the following loop, which should always be used as a source of
symmetry information in preference to the above space-group names.
They are only intended as comments.
;
_reflns_odcompleteness_completeness 99.97
_reflns_odcompleteness_iscentric 1
_reflns_odcompleteness_theta 66.97
_olex2_refinement_description
;
1. Fixed Uiso
 At 1.2 times of:
  All C(H) groups
 At 1.5 times of:
  All C(H,H,H) groups
2.a Ternary CH refined with riding coordinates:
 C14(H14), C21(H21), C24(H24), C43(H43), C1AA(H1AA), C3AA(H3AA)
2.b Idealised Me refined as rotating group:
 C15(H15A,H15B,H15C), C26(H26A,H26B,H26C), C45(H45A,H45B,H45C), C53(H53A,H53B,
 H53C), C56(H56A,H56B,H56C), C58(H58A,H58B,H58C), C63(H63A,H63B,H63C), C66(H66A,
 H66B,H66C), C67(H67A,H67B,H67C), C72(H72A,H72B,H72C), C74(H74A,H74B,H74C),
 C1(H1A,H1B,H1C), C30(H30A,H30B,H30C), C34(H34A,H34B,H34C), C35(H35A,H35B,H35C),
  C39(H39A,H39B,H39C), C0AA(H0AA,H0AB,H0AC), C60(H60A,H60B,H60C)
;
_olex2_submission_special_instructions 'No special instructions were received'

loop_
_space_group_symop_operation_xyz
'x, y, z'
'-x, y, -z+1/2'
'x+1/2, y+1/2, z'
'-x+1/2, y+1/2, -z+1/2'
'-x, -y, -z'
'x, -y, z-1/2'
'-x+1/2, -y+1/2, -z'
'x+1/2, -y+1/2, z-1/2'

loop_
_atom_site_label
_atom_site_type_symbol
_atom_site_fract_x
_atom_site_fract_y
_atom_site_fract_z
_atom_site_U_iso_or_equiv
_atom_site_adp_type
_atom_site_occupancy
_atom_site_site_symmetry_order
_atom_site_calc_flag
_atom_site_refinement_flags_posn
Nd1 Nd 0.82985(2) 0.45529(2) 0.37258(2) 0.01467(5) Uani 1 1 d .
N2 N 0.81740(9) 0.28346(15) 0.40935(6) 0.0193(3) Uani 1 1 d .
N3 N 0.91562(9) 0.30600(15) 0.36847(6) 0.0193(3) Uani 1 1 d .
C15 C 0.87266(16) 0.7071(2) 0.30269(9) 0.0401(6) Uani 1 1 d .
H15A H 0.8595 0.6422 0.2876 0.060 Uiso 1 1 calc GR
H15B H 0.8881 0.7568 0.2803 0.060 Uiso 1 1 calc GR
H15C H 0.8323 0.7351 0.3177 0.060 Uiso 1 1 calc GR
N18 N 0.90519(10) 0.14516(15) 0.41026(6) 0.0213(4) Uani 1 1 d .
N19 N 0.91083(10) 0.60894(15) 0.37196(6) 0.0201(3) Uani 1 1 d .
N22 N 0.70507(10) 0.50560(16) 0.35822(6) 0.0209(4) Uani 1 1 d .
N24 N 0.85850(10) 0.57076(16) 0.43864(6) 0.0196(3) Uani 1 1 d .
C26 C 0.90002(15) 0.45225(19) 0.50074(8) 0.0298(5) Uani 1 1 d .
H26A H 0.8686 0.3976 0.4894 0.045 Uiso 1 1 calc GR
H26B H 0.9068 0.4459 0.5336 0.045 Uiso 1 1 calc GR
H26C H 0.9451 0.4457 0.4868 0.045 Uiso 1 1 calc GR
N31 N 0.76531(10) 0.45725(14) 0.29587(6) 0.0196(4) Uani 1 1 d .
N33 N 0.63902(10) 0.48246(18) 0.28671(6) 0.0254(4) Uani 1 1 d .
C45 C 0.79863(15) 0.2867(2) 0.26342(8) 0.0320(5) Uani 1 1 d .
H45A H 0.8439 0.2918 0.2799 0.048 Uiso 1 1 calc GR
H45B H 0.8041 0.2495 0.2351 0.048 Uiso 1 1 calc GR
H45C H 0.7658 0.2495 0.2818 0.048 Uiso 1 1 calc GR
N52 N 0.93023(11) 0.72589(16) 0.43600(7) 0.0264(4) Uani 1 1 d .
C53 C 1.03050(12) 0.3853(2) 0.39063(9) 0.0313(5) Uani 1 1 d .
H53A H 1.0126 0.4512 0.3788 0.047 Uiso 1 1 calc GR
H53B H 1.0807 0.3811 0.3864 0.047 Uiso 1 1 calc GR
H53C H 1.0220 0.3804 0.4229 0.047 Uiso 1 1 calc GR
C56 C 0.63172(14) 0.5262(2) 0.24088(8) 0.0284(5) Uani 1 1 d .
H56A H 0.6169 0.4720 0.2195 0.043 Uiso 1 1 calc GR
H56B H 0.6767 0.5543 0.2324 0.043 Uiso 1 1 calc GR
H56C H 0.5968 0.5814 0.2403 0.043 Uiso 1 1 calc GR
C58 C 0.79589(15) 0.5710(3) 0.51115(8) 0.0361(6) Uani 1 1 d .
H58A H 0.7755 0.6383 0.5033 0.054 Uiso 1 1 calc GR
H58B H 0.8029 0.5657 0.5440 0.054 Uiso 1 1 calc GR
H58C H 0.7643 0.5161 0.5002 0.054 Uiso 1 1 calc GR
C63 C 0.69508(14) 0.6876(2) 0.38464(9) 0.0341(5) Uani 1 1 d .
H63A H 0.7361 0.6756 0.4049 0.051 Uiso 1 1 calc GR
H63B H 0.6640 0.7370 0.3985 0.051 Uiso 1 1 calc GR
H63C H 0.7100 0.7155 0.3559 0.051 Uiso 1 1 calc GR
C66 C 1.00412(14) 0.7533(2) 0.43167(9) 0.0357(6) Uani 1 1 d .
H66A H 1.0073 0.8218 0.4179 0.054 Uiso 1 1 calc GR
H66B H 1.0263 0.7024 0.4126 0.054 Uiso 1 1 calc GR
H66C H 1.0280 0.7540 0.4616 0.054 Uiso 1 1 calc GR
C67 C 0.73075(16) 0.1490(3) 0.38066(10) 0.0452(7) Uani 1 1 d .
H67A H 0.7130 0.1951 0.3566 0.068 Uiso 1 1 calc GR
H67B H 0.6930 0.1042 0.3901 0.068 Uiso 1 1 calc GR
H67C H 0.7685 0.1066 0.3695 0.068 Uiso 1 1 calc GR
C72 C 0.99904(16) 0.6465(3) 0.31505(10) 0.0430(7) Uani 1 1 d .
H72A H 0.9883 0.5804 0.3003 0.064 Uiso 1 1 calc GR
H72B H 1.0373 0.6370 0.3377 0.064 Uiso 1 1 calc GR
H72C H 1.0129 0.6967 0.2925 0.064 Uiso 1 1 calc GR
C74 C 0.70029(13) 0.2821(2) 0.43943(9) 0.0331(5) Uani 1 1 d .
H74A H 0.7192 0.3244 0.4645 0.050 Uiso 1 1 calc GR
H74B H 0.6629 0.2380 0.4500 0.050 Uiso 1 1 calc GR
H74C H 0.6816 0.3270 0.4152 0.050 Uiso 1 1 calc GR
C1 C 0.62479(14) 0.5448(2) 0.42065(9) 0.0314(5) Uani 1 1 d .
H1A H 0.6000 0.4797 0.4149 0.047 Uiso 1 1 calc GR
H1B H 0.5923 0.5964 0.4316 0.047 Uiso 1 1 calc GR
H1C H 0.6627 0.5338 0.4434 0.047 Uiso 1 1 calc GR
C14 C 0.75889(11) 0.21399(18) 0.42145(7) 0.0215(4) Uani 1 1 d .
H14 H 0.7761 0.1662 0.4460 0.026 Uiso 1 1 calc R
C21 C 0.65576(12) 0.5839(2) 0.37596(8) 0.0247(4) Uani 1 1 d .
H21 H 0.6168 0.5955 0.3530 0.030 Uiso 1 1 calc R
C24 C 0.93313(13) 0.68665(19) 0.33840(8) 0.0258(5) Uani 1 1 d .
H24 H 0.9450 0.7526 0.3545 0.031 Uiso 1 1 calc R
C30 C 0.89109(18) 0.7913(2) 0.46629(10) 0.0412(6) Uani 1 1 d .
H30A H 0.9107 0.7842 0.4972 0.062 Uiso 1 1 calc GR
H30B H 0.8420 0.7701 0.4651 0.062 Uiso 1 1 calc GR
H30C H 0.8944 0.8635 0.4568 0.062 Uiso 1 1 calc GR
C34 C 0.57427(13) 0.4429(2) 0.30496(9) 0.0320(5) Uani 1 1 d .
H34A H 0.5408 0.4995 0.3073 0.048 Uiso 1 1 calc GR
H34B H 0.5846 0.4132 0.3349 0.048 Uiso 1 1 calc GR
H34C H 0.5543 0.3896 0.2848 0.048 Uiso 1 1 calc GR
C35 C 0.92793(14) 0.0690(2) 0.37712(8) 0.0276(5) Uani 1 1 d .
H35A H 0.9747 0.0441 0.3862 0.041 Uiso 1 1 calc GR
H35B H 0.9289 0.1014 0.3473 0.041 Uiso 1 1 calc GR
H35C H 0.8953 0.0108 0.3758 0.041 Uiso 1 1 calc GR
C39 C 0.81890(17) 0.4547(2) 0.22104(9) 0.0379(6) Uani 1 1 d .
H39A H 0.8008 0.5243 0.2151 0.057 Uiso 1 1 calc GR
H39B H 0.8208 0.4167 0.1926 0.057 Uiso 1 1 calc GR
H39C H 0.8659 0.4592 0.2353 0.057 Uiso 1 1 calc GR
C43 C 0.86756(12) 0.55950(18) 0.48884(7) 0.0216(4) Uani 1 1 d .
H43 H 0.8998 0.6147 0.5008 0.026 Uiso 1 1 calc R
C0AA C 0.89774(13) 0.1061(2) 0.45651(7) 0.0268(5) Uani 1 1 d .
H0AA H 0.8622 0.0518 0.4561 0.040 Uiso 1 1 calc GR
H0AB H 0.8836 0.1628 0.4760 0.040 Uiso 1 1 calc GR
H0AC H 0.9424 0.0779 0.4681 0.040 Uiso 1 1 calc GR
C49 C 0.87936(11) 0.24374(16) 0.39611(6) 0.0164(4) Uani 1 1 d .
C1AA C 0.99271(11) 0.29494(18) 0.36496(7) 0.0214(4) Uani 1 1 d .
H1AA H 1.0080 0.2281 0.3791 0.026 Uiso 1 1 calc R
C60 C 1.01077(13) 0.2940(2) 0.31437(8) 0.0327(5) Uani 1 1 d .
H60A H 0.9860 0.2371 0.2989 0.049 Uiso 1 1 calc GR
H60B H 1.0612 0.2848 0.3121 0.049 Uiso 1 1 calc GR
H60C H 0.9965 0.3596 0.3003 0.049 Uiso 1 1 calc GR
C62 C 0.70319(11) 0.48294(17) 0.31296(7) 0.0187(4) Uani 1 1 d .
C2AA C 0.90030(10) 0.63533(18) 0.41600(7) 0.0189(4) Uani 1 1 d .
C3AA C 0.77001(12) 0.39710(19) 0.25300(7) 0.0238(4) Uani 1 1 d .
H3AA H 0.7224 0.3914 0.2380 0.029 Uiso 1 1 calc R

loop_
_atom_site_aniso_label
_atom_site_aniso_U_11
_atom_site_aniso_U_22
_atom_site_aniso_U_33
_atom_site_aniso_U_23
_atom_site_aniso_U_13
_atom_site_aniso_U_12
Nd1 0.01518(7) 0.01247(7) 0.01632(6) 0.00020(3) 0.00034(4) 0.00104(3)
N2 0.0201(8) 0.0165(9) 0.0219(8) -0.0005(6) 0.0060(6) -0.0002(7)
N3 0.0199(8) 0.0190(9) 0.0194(8) 0.0020(7) 0.0050(6) 0.0020(7)
C15 0.0466(15) 0.0374(15) 0.0357(13) 0.0176(11) -0.0044(11) -0.0069(12)
N18 0.0317(9) 0.0147(9) 0.0179(8) 0.0005(7) 0.0060(6) 0.0052(7)
N19 0.0234(8) 0.0169(9) 0.0203(8) 0.0014(7) 0.0028(6) -0.0015(7)
N22 0.0219(8) 0.0220(9) 0.0187(8) -0.0036(7) 0.0013(6) 0.0068(7)
N24 0.0204(8) 0.0211(9) 0.0172(8) 0.0002(7) 0.0004(6) -0.0020(7)
C26 0.0400(14) 0.0248(13) 0.0241(11) 0.0032(8) -0.0040(9) -0.0003(10)
N31 0.0199(9) 0.0211(9) 0.0178(8) -0.0026(6) 0.0011(6) 0.0025(6)
N33 0.0206(9) 0.0328(11) 0.0223(8) -0.0014(8) -0.0030(7) 0.0021(8)
C45 0.0446(14) 0.0266(12) 0.0246(10) -0.0046(9) -0.0007(9) 0.0091(11)
N52 0.0297(10) 0.0191(9) 0.0304(9) -0.0044(8) 0.0016(7) -0.0055(8)
C53 0.0207(10) 0.0329(14) 0.0402(12) -0.0052(10) -0.0007(9) 0.0025(9)
C56 0.0338(12) 0.0242(11) 0.0263(11) 0.0014(9) -0.0086(9) 0.0071(10)
C58 0.0352(13) 0.0494(16) 0.0244(11) 0.0013(11) 0.0086(9) 0.0024(12)
C63 0.0326(13) 0.0269(13) 0.0423(13) -0.0071(10) -0.0031(10) 0.0078(10)
C66 0.0333(13) 0.0287(13) 0.0442(13) 0.0022(11) -0.0073(10) -0.0143(11)
C67 0.0411(15) 0.0516(19) 0.0437(14) -0.0178(14) 0.0111(12) -0.0250(14)
C72 0.0460(15) 0.0445(17) 0.0403(14) 0.0147(13) 0.0220(12) -0.0007(13)
C74 0.0251(11) 0.0292(13) 0.0462(14) 0.0015(11) 0.0148(10) -0.0007(10)
C1 0.0292(12) 0.0363(15) 0.0292(12) -0.0081(9) 0.0068(9) 0.0077(10)
C14 0.0224(10) 0.0180(10) 0.0247(9) 0.0029(8) 0.0055(7) -0.0021(8)
C21 0.0200(10) 0.0274(12) 0.0263(10) -0.0065(9) -0.0016(8) 0.0088(9)
C24 0.0324(11) 0.0194(11) 0.0257(10) 0.0041(8) 0.0024(9) -0.0061(9)
C30 0.0596(18) 0.0189(12) 0.0462(15) -0.0109(11) 0.0129(13) -0.0017(12)
C34 0.0204(11) 0.0405(15) 0.0349(12) -0.0095(10) -0.0003(9) -0.0019(10)
C35 0.0344(12) 0.0185(11) 0.0304(11) -0.0066(9) 0.0064(9) 0.0059(9)
C39 0.0511(17) 0.0383(16) 0.0258(12) -0.0005(10) 0.0151(11) 0.0030(12)
C43 0.0274(11) 0.0196(10) 0.0177(9) -0.0021(7) 0.0002(8) -0.0015(8)
C0AA 0.0349(12) 0.0231(11) 0.0226(10) 0.0066(8) 0.0024(8) 0.0069(9)
C49 0.0184(9) 0.0143(9) 0.0164(8) -0.0017(7) -0.0008(6) 0.0012(7)
C1AA 0.0194(9) 0.0204(10) 0.0248(9) 0.0016(8) 0.0047(7) 0.0043(8)
C60 0.0267(11) 0.0430(15) 0.0294(11) -0.0023(10) 0.0121(9) -0.0020(11)
C62 0.0196(9) 0.0166(9) 0.0197(9) 0.0008(8) -0.0012(7) 0.0024(8)
C2AA 0.0178(9) 0.0166(10) 0.0221(9) -0.0004(8) -0.0009(7) 0.0010(8)
C3AA 0.0266(10) 0.0259(12) 0.0187(9) -0.0022(8) -0.0001(8) 0.0062(9)

loop_
_atom_type_symbol
_atom_type_description
_atom_type_scat_dispersion_real
_atom_type_scat_dispersion_imag
_atom_type_scat_source
C C 0.0181 0.0091 'International Tables Vol C Tables 4.2.6.8 and 6.1.1.4'
H H 0.0000 0.0000 'International Tables Vol C Tables 4.2.6.8 and 6.1.1.4'
N N 0.0311 0.0180 'International Tables Vol C Tables 4.2.6.8 and 6.1.1.4'
Nd Nd -3.1807 10.9079 'International Tables Vol C Tables 4.2.6.8 and 6.1.1.4'

loop_
_exptl_crystal_face_index_h
_exptl_crystal_face_index_k
_exptl_crystal_face_index_l
_exptl_crystal_face_perp_dist
_exptl_oxdiff_crystal_face_indexfrac_h
_exptl_oxdiff_crystal_face_indexfrac_k
_exptl_oxdiff_crystal_face_indexfrac_l
_exptl_oxdiff_crystal_face_x
_exptl_oxdiff_crystal_face_y
_exptl_oxdiff_crystal_face_z
-2 4 16 0.0914 -2.0000 4.0000 16.0001 0.0096 -0.5474 -0.8182
-12 2 -1 0.1205 -12.0000 2.0000 -1.0006 -0.0649 0.7171 -0.7194
12 -2 1 0.1646 12.0000 -2.0000 1.0006 0.0649 -0.7171 0.7194
1 -4 -17 0.1751 1.0000 -4.0000 -17.0002 -0.0205 0.6440 0.7955
-8 -1 15 0.0794 -8.0000 -1.0000 14.9996 0.5915 -0.0213 -0.8239
5 -7 -3 0.1268 5.0000 -7.0000 -3.0000 0.5859 -0.0232 0.7518
7 3 -14 0.1167 7.0000 3.0000 -13.9996 -0.7613 -0.0033 0.6274
3 6 -11 0.1062 3.0000 6.0000 -10.9997 -0.9435 0.0588 0.1546
1 -8 5 0.1099 1.0000 -8.0000 4.9998 0.9463 -0.0392 0.3530
0 -7 -10 0.1600 0.0000 -7.0000 -10.0003 0.4816 0.5307 0.6992
-7 -7 -4 0.1604 -7.0000 -7.0000 -4.0006 0.7300 0.7438 0.1454
11 2 -5 0.1444 11.0000 2.0000 -4.9994 -0.4886 -0.5425 0.6228
9 6 1 0.1504 9.0000 6.0000 1.0007 -0.7285 -0.7340 0.1084
0 2 -18 0.1158 0.0000 2.0000 -18.0000 -0.6581 0.5907 0.4340
-5 4 -14 0.1034 -5.0000 4.0000 -14.0002 -0.6968 0.7032 -0.0659
6 -4 13 0.1601 6.0000 -4.0000 13.0002 0.6577 -0.7285 0.1493

loop_
_geom_angle_atom_site_label_1
_geom_angle_atom_site_label_2
_geom_angle_atom_site_label_3
_geom_angle
N2 Nd1 N3 54.45(6)
N2 Nd1 N19 141.07(6)
N2 Nd1 N22 101.34(6)
N2 Nd1 N24 102.28(6)
N2 Nd1 N31 110.37(6)
N2 Nd1 C49 27.26(6)
N2 Nd1 C62 106.05(6)
N2 Nd1 C2AA 124.32(6)
N3 Nd1 C49 27.24(6)
N3 Nd1 C62 125.28(6)
N3 Nd1 C2AA 109.68(6)
N19 Nd1 N3 101.50(6)
N19 Nd1 N31 105.05(6)
N19 Nd1 C49 122.59(6)
N19 Nd1 C62 112.84(6)
N19 Nd1 C2AA 27.59(6)
N22 Nd1 N3 143.73(6)
N22 Nd1 N19 112.20(6)
N22 Nd1 N24 98.66(6)
N22 Nd1 N31 54.67(6)
N22 Nd1 C49 125.00(6)
N22 Nd1 C62 27.52(6)
N22 Nd1 C2AA 106.42(6)
N24 Nd1 N3 111.88(6)
N24 Nd1 N19 54.75(6)
N24 Nd1 N31 140.78(6)
N24 Nd1 C49 108.11(6)
N24 Nd1 C62 122.60(6)
N24 Nd1 C2AA 27.18(6)
N31 Nd1 N3 104.69(6)
N31 Nd1 C49 110.89(6)
N31 Nd1 C62 27.26(6)
N31 Nd1 C2AA 125.13(6)
C62 Nd1 C49 119.75(6)
C62 Nd1 C2AA 120.66(6)
C2AA Nd1 C49 119.34(6)
C14 N2 Nd1 136.90(14)
C49 N2 Nd1 96.18(13)
C49 N2 C14 120.93(19)
C49 N3 Nd1 94.10(12)
C49 N3 C1AA 121.30(18)
C1AA N3 Nd1 136.06(14)
H15A C15 H15B 109.5
H15A C15 H15C 109.5
H15B C15 H15C 109.5
C24 C15 H15A 109.5
C24 C15 H15B 109.5
C24 C15 H15C 109.5
C35 N18 C0AA 115.83(19)
C49 N18 C35 120.87(17)
C49 N18 C0AA 122.21(17)
C24 N19 Nd1 137.07(14)
C2AA N19 Nd1 94.08(13)
C2AA N19 C24 121.72(19)
C21 N22 Nd1 137.05(14)
C62 N22 Nd1 95.26(13)
C62 N22 C21 120.01(18)
C43 N24 Nd1 136.89(15)
C2AA N24 Nd1 95.39(12)
C2AA N24 C43 120.53(18)
H26A C26 H26B 109.5
H26A C26 H26C 109.5
H26B C26 H26C 109.5
C43 C26 H26A 109.5
C43 C26 H26B 109.5
C43 C26 H26C 109.5
C62 N31 Nd1 93.84(13)
C62 N31 C3AA 122.24(19)
C3AA N31 Nd1 135.19(14)
C34 N33 C56 115.4(2)
C62 N33 C56 123.0(2)
C62 N33 C34 121.5(2)
H45A C45 H45B 109.5
H45A C45 H45C 109.5
H45B C45 H45C 109.5
C3AA C45 H45A 109.5
C3AA C45 H45B 109.5
C3AA C45 H45C 109.5
C30 N52 C66 115.9(2)
C2AA N52 C66 122.2(2)
C2AA N52 C30 121.6(2)
H53A C53 H53B 109.5
H53A C53 H53C 109.5
H53B C53 H53C 109.5
C1AA C53 H53A 109.5
C1AA C53 H53B 109.5
C1AA C53 H53C 109.5
N33 C56 H56A 109.5
N33 C56 H56B 109.5
N33 C56 H56C 109.5
H56A C56 H56B 109.5
H56A C56 H56C 109.5
H56B C56 H56C 109.5
H58A C58 H58B 109.5
H58A C58 H58C 109.5
H58B C58 H58C 109.5
C43 C58 H58A 109.5
C43 C58 H58B 109.5
C43 C58 H58C 109.5
H63A C63 H63B 109.5
H63A C63 H63C 109.5
H63B C63 H63C 109.5
C21 C63 H63A 109.5
C21 C63 H63B 109.5
C21 C63 H63C 109.5
N52 C66 H66A 109.5
N52 C66 H66B 109.5
N52 C66 H66C 109.5
H66A C66 H66B 109.5
H66A C66 H66C 109.5
H66B C66 H66C 109.5
H67A C67 H67B 109.5
H67A C67 H67C 109.5
H67B C67 H67C 109.5
C14 C67 H67A 109.5
C14 C67 H67B 109.5
C14 C67 H67C 109.5
H72A C72 H72B 109.5
H72A C72 H72C 109.5
H72B C72 H72C 109.5
C24 C72 H72A 109.5
C24 C72 H72B 109.5
C24 C72 H72C 109.5
H74A C74 H74B 109.5
H74A C74 H74C 109.5
H74B C74 H74C 109.5
C14 C74 H74A 109.5
C14 C74 H74B 109.5
C14 C74 H74C 109.5
H1A C1 H1B 109.5
H1A C1 H1C 109.5
H1B C1 H1C 109.5
C21 C1 H1A 109.5
C21 C1 H1B 109.5
C21 C1 H1C 109.5
N2 C14 C67 112.15(18)
N2 C14 C74 107.82(19)
N2 C14 H14 108.8
C67 C14 H14 108.8
C74 C14 C67 110.4(2)
C74 C14 H14 108.8
N22 C21 C63 109.48(19)
N22 C21 C1 110.5(2)
N22 C21 H21 109.0
C63 C21 C1 109.9(2)
C63 C21 H21 109.0
C1 C21 H21 109.0
C15 C24 C72 110.4(2)
C15 C24 H24 109.0
N19 C24 C15 109.9(2)
N19 C24 C72 109.6(2)
N19 C24 H24 109.0
C72 C24 H24 109.0
N52 C30 H30A 109.5
N52 C30 H30B 109.5
N52 C30 H30C 109.5
H30A C30 H30B 109.5
H30A C30 H30C 109.5
H30B C30 H30C 109.5
N33 C34 H34A 109.5
N33 C34 H34B 109.5
N33 C34 H34C 109.5
H34A C34 H34B 109.5
H34A C34 H34C 109.5
H34B C34 H34C 109.5
N18 C35 H35A 109.5
N18 C35 H35B 109.5
N18 C35 H35C 109.5
H35A C35 H35B 109.5
H35A C35 H35C 109.5
H35B C35 H35C 109.5
H39A C39 H39B 109.5
H39A C39 H39C 109.5
H39B C39 H39C 109.5
C3AA C39 H39A 109.5
C3AA C39 H39B 109.5
C3AA C39 H39C 109.5
N24 C43 C26 109.80(18)
N24 C43 C58 110.43(19)
N24 C43 H43 108.9
C26 C43 C58 109.9(2)
C26 C43 H43 108.9
C58 C43 H43 108.9
N18 C0AA H0AA 109.5
N18 C0AA H0AB 109.5
N18 C0AA H0AC 109.5
H0AA C0AA H0AB 109.5
H0AA C0AA H0AC 109.5
H0AB C0AA H0AC 109.5
N2 C49 Nd1 56.56(11)
N2 C49 N18 123.12(18)
N3 C49 Nd1 58.66(11)
N3 C49 N2 115.10(19)
N3 C49 N18 121.78(18)
N18 C49 Nd1 176.00(14)
N3 C1AA C53 109.47(18)
N3 C1AA H1AA 109.0
N3 C1AA C60 109.50(18)
C53 C1AA H1AA 109.0
C60 C1AA C53 111.0(2)
C60 C1AA H1AA 109.0
C1AA C60 H60A 109.5
C1AA C60 H60B 109.5
C1AA C60 H60C 109.5
H60A C60 H60B 109.5
H60A C60 H60C 109.5
H60B C60 H60C 109.5
N22 C62 Nd1 57.21(11)
N22 C62 N33 121.16(19)
N31 C62 Nd1 58.89(11)
N31 C62 N22 115.75(19)
N31 C62 N33 123.03(19)
N33 C62 Nd1 171.82(16)
N19 C2AA Nd1 58.32(11)
N19 C2AA N52 121.78(19)
N24 C2AA Nd1 57.44(11)
N24 C2AA N19 115.68(19)
N24 C2AA N52 122.52(19)
N52 C2AA Nd1 176.20(15)
N31 C3AA C45 110.12(17)
N31 C3AA C39 109.3(2)
N31 C3AA H3AA 109.1
C45 C3AA H3AA 109.1
C39 C3AA C45 110.1(2)
C39 C3AA H3AA 109.1

loop_
_geom_bond_atom_site_label_1
_geom_bond_atom_site_label_2
_geom_bond_distance
Nd1 N2 2.4457(18)
Nd1 N3 2.4951(18)
Nd1 N19 2.4752(19)
Nd1 N22 2.4482(18)
Nd1 N24 2.4559(18)
Nd1 N31 2.4885(18)
Nd1 C49 2.914(2)
Nd1 C62 2.900(2)
Nd1 C2AA 2.901(2)
N2 C14 1.466(3)
N2 C49 1.342(3)
N3 C49 1.337(3)
N3 C1AA 1.464(3)
C15 H15A 0.9600
C15 H15B 0.9600
C15 H15C 0.9600
C15 C24 1.525(4)
N18 C35 1.444(3)
N18 C0AA 1.446(3)
N18 C49 1.398(3)
N19 C24 1.463(3)
N19 C2AA 1.347(3)
N22 C21 1.470(3)
N22 C62 1.346(3)
N24 C43 1.469(3)
N24 C2AA 1.331(3)
C26 H26A 0.9600
C26 H26B 0.9600
C26 H26C 0.9600
C26 C43 1.525(3)
N31 C62 1.331(3)
N31 C3AA 1.468(3)
N33 C56 1.444(3)
N33 C34 1.441(3)
N33 C62 1.397(3)
C45 H45A 0.9600
C45 H45B 0.9600
C45 H45C 0.9600
C45 C3AA 1.526(3)
N52 C66 1.443(3)
N52 C30 1.438(3)
N52 C2AA 1.395(3)
C53 H53A 0.9600
C53 H53B 0.9600
C53 H53C 0.9600
C53 C1AA 1.526(3)
C56 H56A 0.9600
C56 H56B 0.9600
C56 H56C 0.9600
C58 H58A 0.9600
C58 H58B 0.9600
C58 H58C 0.9600
C58 C43 1.530(3)
C63 H63A 0.9600
C63 H63B 0.9600
C63 H63C 0.9600
C63 C21 1.525(4)
C66 H66A 0.9600
C66 H66B 0.9600
C66 H66C 0.9600
C67 H67A 0.9600
C67 H67B 0.9600
C67 H67C 0.9600
C67 C14 1.519(3)
C72 H72A 0.9600
C72 H72B 0.9600
C72 H72C 0.9600
C72 C24 1.528(3)
C74 H74A 0.9600
C74 H74B 0.9600
C74 H74C 0.9600
C74 C14 1.513(3)
C1 H1A 0.9600
C1 H1B 0.9600
C1 H1C 0.9600
C1 C21 1.531(3)
C14 H14 0.9800
C21 H21 0.9800
C24 H24 0.9800
C30 H30A 0.9600
C30 H30B 0.9600
C30 H30C 0.9600
C34 H34A 0.9600
C34 H34B 0.9600
C34 H34C 0.9600
C35 H35A 0.9600
C35 H35B 0.9600
C35 H35C 0.9600
C39 H39A 0.9600
C39 H39B 0.9600
C39 H39C 0.9600
C39 C3AA 1.524(3)
C43 H43 0.9800
C0AA H0AA 0.9600
C0AA H0AB 0.9600
C0AA H0AC 0.9600
C1AA H1AA 0.9800
C1AA C60 1.525(3)
C60 H60A 0.9600
C60 H60B 0.9600
C60 H60C 0.9600
C3AA H3AA 0.9800

loop_
_geom_torsion_atom_site_label_1
_geom_torsion_atom_site_label_2
_geom_torsion_atom_site_label_3
_geom_torsion_atom_site_label_4
_geom_torsion
Nd1 N2 C14 C67 81.4(3)
Nd1 N2 C14 C74 -40.3(3)
Nd1 N2 C49 N3 -4.12(18)
Nd1 N2 C49 N18 175.23(17)
Nd1 N3 C49 N2 4.03(18)
Nd1 N3 C49 N18 -175.33(16)
Nd1 N3 C1AA C53 33.2(3)
Nd1 N3 C1AA C60 -88.7(2)
Nd1 N19 C24 C15 30.9(3)
Nd1 N19 C24 C72 -90.6(3)
Nd1 N19 C2AA N24 3.11(19)
Nd1 N19 C2AA N52 -175.54(18)
Nd1 N22 C21 C63 38.9(3)
Nd1 N22 C21 C1 -82.3(3)
Nd1 N22 C62 N31 -6.8(2)
Nd1 N22 C62 N33 170.54(19)
Nd1 N24 C43 C26 34.1(3)
Nd1 N24 C43 C58 -87.2(3)
Nd1 N24 C2AA N19 -3.14(19)
Nd1 N24 C2AA N52 175.50(18)
Nd1 N31 C62 N22 6.7(2)
Nd1 N31 C62 N33 -170.6(2)
Nd1 N31 C3AA C45 28.2(3)
Nd1 N31 C3AA C39 -93.0(2)
C56 N33 C62 N22 138.2(2)
C56 N33 C62 N31 -44.6(3)
C66 N52 C2AA N19 -47.1(3)
C66 N52 C2AA N24 134.3(2)
C14 N2 C49 Nd1 157.1(2)
C14 N2 C49 N3 152.96(19)
C14 N2 C49 N18 -27.7(3)
C21 N22 C62 Nd1 154.4(2)
C21 N22 C62 N31 147.6(2)
C21 N22 C62 N33 -35.0(3)
C24 N19 C2AA Nd1 155.1(2)
C24 N19 C2AA N24 158.2(2)
C24 N19 C2AA N52 -20.4(3)
C30 N52 C2AA N19 139.7(2)
C30 N52 C2AA N24 -38.9(3)
C34 N33 C62 N22 -38.3(3)
C34 N33 C62 N31 138.9(2)
C35 N18 C49 N2 128.8(2)
C35 N18 C49 N3 -51.8(3)
C43 N24 C2AA Nd1 155.1(2)
C43 N24 C2AA N19 151.9(2)
C43 N24 C2AA N52 -29.4(3)
C0AA N18 C49 N2 -38.8(3)
C0AA N18 C49 N3 140.6(2)
C49 N2 C14 C67 -64.1(3)
C49 N2 C14 C74 174.20(19)
C49 N3 C1AA C53 -105.6(2)
C49 N3 C1AA C60 132.6(2)
C1AA N3 C49 Nd1 152.7(2)
C1AA N3 C49 N2 156.71(19)
C1AA N3 C49 N18 -22.7(3)
C62 N22 C21 C63 -102.0(2)
C62 N22 C21 C1 136.8(2)
C62 N31 C3AA C45 -110.2(2)
C62 N31 C3AA C39 128.7(2)
C2AA N19 C24 C15 -111.1(2)
C2AA N19 C24 C72 127.5(2)
C2AA N24 C43 C26 -108.0(2)
C2AA N24 C43 C58 130.7(2)
C3AA N31 C62 Nd1 152.0(2)
C3AA N31 C62 N22 158.7(2)
C3AA N31 C62 N33 -18.6(3)
